data_4036980
loop_
_publ_author_name
'Zhang, Rui-Feng'
'Hu, Wen-Jing'
'Liu, Yahu A.'
'Zhao, Xiao-Li'
'Li, Jiu-Sheng'
'Jiang, Biao'
'Wen, Ke'

_publ_section_title
;
 A Shape-Persistent Cryptand for Capturing Polycyclic Aromatic
 Hydrocarbons.
;
_journal_issue 13
_journal_name_full 'The Journal of organic chemistry'
_journal_page_first 5649
_journal_page_last 5654
_journal_paper_doi 10.1021/acs.joc.6b01115
_journal_volume 81
_journal_year 2016
_chemical_formula_sum 'C73 H60 Cl6 N10 O10'
_chemical_formula_weight 1450.01
_space_group_crystal_system triclinic
_space_group_IT_number 2
_space_group_name_Hall '-P 1'
_space_group_name_H-M_alt 'P -1'
_atom_sites_solution_hydrogens geom
_audit_creation_method SHELXL-2013
_cell_angle_alpha 65.263(3)
_cell_angle_beta 87.570(3)
_cell_angle_gamma 73.367(3)
_cell_formula_units_Z 2
_cell_length_a 14.259(3)
_cell_length_b 18.033(3)
_cell_length_c 20.014(4)
_cell_measurement_reflns_used 3452
_cell_measurement_temperature 173(2)
_cell_measurement_theta_max 22.21
_cell_measurement_theta_min 2.36
_cell_volume 4460.7(15)
_computing_cell_refinement 'Bruker SAINT'
_computing_data_collection 'Bruker APEX2'
_computing_data_reduction 'Bruker SAINT'
_computing_molecular_graphics 'Bruker SHELXTL'
_computing_publication_material 'Bruker SHELXTL'
_computing_structure_refinement 'SHELXL-2013 (Sheldrick, 2013)'
_computing_structure_solution 'SHELXS-97 (Sheldrick, 2008)'
_diffrn_ambient_temperature 173(2)
_diffrn_measured_fraction_theta_full 0.989
_diffrn_measured_fraction_theta_max 0.990
_diffrn_measurement_device_type 'Bruker APEX-II CCD'
_diffrn_measurement_method '\f and \w scans'
_diffrn_radiation_type MoK\a
_diffrn_radiation_wavelength 0.71073
_diffrn_reflns_av_R_equivalents 0.0442
_diffrn_reflns_av_unetI/netI 0.1181
_diffrn_reflns_Laue_measured_fraction_full 0.989
_diffrn_reflns_Laue_measured_fraction_max 0.990
_diffrn_reflns_limit_h_max 18
_diffrn_reflns_limit_h_min -16
_diffrn_reflns_limit_k_max 22
_diffrn_reflns_limit_k_min -23
_diffrn_reflns_limit_l_max 23
_diffrn_reflns_limit_l_min -25
_diffrn_reflns_number 31844
_diffrn_reflns_point_group_measured_fraction_full 0.989
_diffrn_reflns_point_group_measured_fraction_max 0.990
_diffrn_reflns_theta_full 25.242
_diffrn_reflns_theta_max 27.000
_diffrn_reflns_theta_min 1.125
_exptl_absorpt_coefficient_mu 0.245
_exptl_absorpt_correction_T_max 0.746
_exptl_absorpt_correction_T_min 0.602
_exptl_absorpt_correction_type multi-scan
_exptl_absorpt_process_details sadabs
_exptl_crystal_colour colourless
_exptl_crystal_density_diffrn 1.080
_exptl_crystal_description block
_exptl_crystal_F_000 1500
_exptl_crystal_size_max 0.200
_exptl_crystal_size_mid 0.170
_exptl_crystal_size_min 0.100
_platon_squeeze_details ' '
_refine_diff_density_max 1.255
_refine_diff_density_min -1.118
_refine_diff_density_rms 0.159
_refine_ls_extinction_coef 0.0026(9)
_refine_ls_extinction_expression Fc^*^=kFc[1+0.001xFc^2^\l^3^/sin(2\q)]^-1/4^
_refine_ls_extinction_method SHELXL
_refine_ls_goodness_of_fit_ref 1.133
_refine_ls_hydrogen_treatment constr
_refine_ls_matrix_type full
_refine_ls_number_parameters 893
_refine_ls_number_reflns 19268
_refine_ls_number_restraints 42
_refine_ls_restrained_S_all 1.148
_refine_ls_R_factor_all 0.2215
_refine_ls_R_factor_gt 0.1377
_refine_ls_shift/su_max 0.006
_refine_ls_shift/su_mean 0.000
_refine_ls_structure_factor_coef Fsqd
_refine_ls_weighting_details
; 
 w=1/[\s^2^(Fo^2^)+(0.2000P)^2^] 
 where P=(Fo^2^+2Fc^2^)/3 
;
_refine_ls_weighting_scheme calc
_refine_ls_wR_factor_gt 0.3548
_refine_ls_wR_factor_ref 0.4050
_reflns_Friedel_coverage 0.000
_reflns_number_gt 7738
_reflns_number_total 19268
_reflns_threshold_expression 'I > 2\s(I)'
_cod_data_source_file jo6b01115_si_001.cif
_cod_data_source_block mo_50330b
_cod_original_cell_volume 4460.8(14)
_cod_database_code 4036980
_shelx_space_group_comment
; 
The symmetry employed for this shelxl refinement is uniquely defined 
by the following loop, which should always be used as a source of 
symmetry information in preference to the above space-group names. 
They are only intended as comments. 
;
_shelx_estimated_absorpt_t_min 0.953
_shelx_estimated_absorpt_t_max 0.976
_shelxl_version_number 2013-2

loop_
_space_group_symop_operation_xyz
'x, y, z'
'-x, -y, -z'

loop_
_atom_site_label
_atom_site_type_symbol
_atom_site_fract_x
_atom_site_fract_y
_atom_site_fract_z
_atom_site_U_iso_or_equiv
_atom_site_adp_type
_atom_site_occupancy
_atom_site_site_symmetry_order
_atom_site_calc_flag
_atom_site_refinement_flags_posn
_atom_site_refinement_flags_adp
N1 N 0.3814(3) 0.4994(3) 0.4755(2) 0.0342(10) Uani 1 1 d . .
N2 N 0.4709(3) 0.5546(2) 0.3725(2) 0.0318(9) Uani 1 1 d . .
N3 N 0.3880(3) 0.6416(3) 0.4316(2) 0.0335(9) Uani 1 1 d . .
N4 N -0.0787(3) 0.7349(3) 0.2009(2) 0.0378(10) Uani 1 1 d . .
N5 N 0.0331(3) 0.7836(3) 0.1150(2) 0.0377(10) Uani 1 1 d . .
N6 N -0.0379(3) 0.8587(3) 0.1850(2) 0.0356(10) Uani 1 1 d . .
N7 N 0.4732(3) 0.9615(3) 0.1260(2) 0.0354(10) Uani 1 1 d . .
N8 N 0.3337(3) 1.0345(3) 0.0460(2) 0.0354(10) Uani 1 1 d . .
N9 N -0.0115(3) 0.6916(3) 0.6178(2) 0.0357(10) Uani 1 1 d . .
N10 N -0.1504(3) 0.7575(3) 0.5384(2) 0.0336(9) Uani 1 1 d . .
O1 O 0.5406(3) 0.1716(2) 0.4139(2) 0.0483(10) Uani 1 1 d . .
O2 O 0.6129(3) 0.8863(2) 0.2066(2) 0.0455(9) Uani 1 1 d . .
O3 O 0.1270(3) 0.6217(2) 0.7000(2) 0.0463(10) Uani 1 1 d . .
O4 O 0.0567(4) 0.4382(3) 0.0914(3) 0.0768(15) Uani 1 1 d . .
O5 O 0.1930(3) 1.1064(2) -0.0321(2) 0.0464(9) Uani 1 1 d . .
O6 O -0.2917(2) 0.8224(3) 0.4582(2) 0.0464(10) Uani 1 1 d . .
O7 O 0.4821(3) 0.0604(2) 0.3718(2) 0.0480(10) Uani 1 1 d . .
O8 O 0.3355(3) -0.0019(3) 0.3341(2) 0.0488(10) Uani 1 1 d . .
O9 O 0.1770(3) 0.1011(3) 0.2115(2) 0.0563(11) Uani 1 1 d . .
O10 O 0.1911(4) 0.2718(3) 0.1141(2) 0.0687(14) Uani 1 1 d . .
C1 C 0.4359(3) 0.4941(3) 0.4199(3) 0.0321(11) Uani 1 1 d . .
C2 C 0.4460(3) 0.6278(3) 0.3804(3) 0.0326(11) Uani 1 1 d . .
C3 C 0.3582(3) 0.5765(3) 0.4770(3) 0.0310(11) Uani 1 1 d . .
C4 C 0.4621(3) 0.4101(3) 0.4157(3) 0.0315(11) Uani 1 1 d . .
C5 C 0.5058(4) 0.4005(3) 0.3546(3) 0.0393(12) Uani 1 1 d . .
H5 H 0.5180 0.4482 0.3150 0.047 Uiso 1 1 calc R U
C6 C 0.5312(4) 0.3227(4) 0.3518(3) 0.0491(14) Uani 1 1 d . .
H6 H 0.5601 0.3171 0.3099 0.059 Uiso 1 1 calc R U
C7 C 0.5154(4) 0.2528(4) 0.4090(3) 0.0406(13) Uani 1 1 d . .
C8 C 0.4726(4) 0.2605(3) 0.4709(3) 0.0407(12) Uani 1 1 d . .
H8 H 0.4623 0.2121 0.5109 0.049 Uiso 1 1 calc R U
C9 C 0.4453(4) 0.3396(3) 0.4733(3) 0.0396(13) Uani 1 1 d . .
H9 H 0.4148 0.3455 0.5146 0.048 Uiso 1 1 calc R U
C10 C 0.4858(3) 0.6968(3) 0.3339(3) 0.0334(11) Uani 1 1 d . .
C11 C 0.5638(4) 0.6815(3) 0.2914(3) 0.0391(12) Uani 1 1 d . .
H11 H 0.5885 0.6263 0.2922 0.047 Uiso 1 1 calc R U
C12 C 0.6045(4) 0.7430(3) 0.2496(3) 0.0372(12) Uani 1 1 d . .
H12 H 0.6586 0.7308 0.2226 0.045 Uiso 1 1 calc R U
C13 C 0.5658(4) 0.8247(3) 0.2467(3) 0.0376(12) Uani 1 1 d . .
C14 C 0.4884(4) 0.8436(3) 0.2860(3) 0.0417(13) Uani 1 1 d . .
H14 H 0.4614 0.8996 0.2830 0.050 Uiso 1 1 calc R U
C15 C 0.4510(4) 0.7767(3) 0.3305(3) 0.0395(12) Uani 1 1 d . .
H15 H 0.3991 0.7878 0.3596 0.047 Uiso 1 1 calc R U
C16 C 0.2961(3) 0.5874(3) 0.5357(3) 0.0326(11) Uani 1 1 d . .
C17 C 0.2567(4) 0.5248(3) 0.5813(3) 0.0431(13) Uani 1 1 d . .
H17 H 0.2692 0.4730 0.5759 0.052 Uiso 1 1 calc R U
C18 C 0.1987(4) 0.5369(4) 0.6351(3) 0.0502(15) Uani 1 1 d . .
H18 H 0.1719 0.4934 0.6670 0.060 Uiso 1 1 calc R U
C19 C 0.1801(4) 0.6124(4) 0.6421(3) 0.0409(13) Uani 1 1 d . .
C20 C 0.2191(4) 0.6739(4) 0.5986(3) 0.0504(15) Uani 1 1 d . .
H20 H 0.2073 0.7246 0.6058 0.060 Uiso 1 1 calc R U
C21 C 0.2768(4) 0.6642(4) 0.5430(3) 0.0447(13) Uani 1 1 d . .
H21 H 0.3022 0.7086 0.5108 0.054 Uiso 1 1 calc R U
C22 C -0.0178(4) 0.7288(3) 0.1493(3) 0.0400(13) Uani 1 1 d . .
C23 C 0.0186(3) 0.8492(3) 0.1321(3) 0.0342(11) Uani 1 1 d . .
C24 C -0.0839(3) 0.8011(3) 0.2174(3) 0.0315(11) Uani 1 1 d . .
C25 C -0.0035(5) 0.6548(3) 0.1310(3) 0.0461(14) Uani 1 1 d . .
C26 C -0.0579(5) 0.5984(4) 0.1574(3) 0.0496(15) Uani 1 1 d . .
H26 H -0.1108 0.6086 0.1860 0.060 Uiso 1 1 calc R U
C27 C -0.0380(5) 0.5291(4) 0.1434(3) 0.0596(17) Uani 1 1 d . .
H27 H -0.0770 0.4911 0.1619 0.072 Uiso 1 1 calc R U
C28 C 0.0402(6) 0.5124(4) 0.1016(3) 0.064(2) Uani 1 1 d . .
C29 C 0.0968(6) 0.5672(4) 0.0739(4) 0.0666(19) Uani 1 1 d . .
H29 H 0.1504 0.5563 0.0460 0.080 Uiso 1 1 calc R U
C30 C 0.0723(5) 0.6393(4) 0.0884(4) 0.0600(17) Uani 1 1 d . .
H30 H 0.1088 0.6791 0.0684 0.072 Uiso 1 1 calc R U
C31 C 0.0687(3) 0.9131(3) 0.0927(3) 0.0350(11) Uani 1 1 d . .
C32 C 0.0717(4) 0.9764(3) 0.1153(3) 0.0386(12) Uani 1 1 d . .
H32 H 0.0433 0.9756 0.1593 0.046 Uiso 1 1 calc R U
C33 C 0.1140(4) 1.0390(4) 0.0762(3) 0.0498(14) Uani 1 1 d . .
H33 H 0.1150 1.0812 0.0926 0.060 Uiso 1 1 calc R U
C34 C 0.1553(3) 1.0399(3) 0.0125(3) 0.0364(12) Uani 1 1 d . .
C35 C 0.1572(4) 0.9767(3) -0.0112(3) 0.0421(13) Uani 1 1 d . .
H35 H 0.1891 0.9762 -0.0537 0.050 Uiso 1 1 calc R U
C36 C 0.1122(4) 0.9154(3) 0.0280(3) 0.0407(12) Uani 1 1 d . .
H36 H 0.1104 0.8739 0.0109 0.049 Uiso 1 1 calc R U
C37 C -0.1402(3) 0.8048(3) 0.2805(3) 0.0320(11) Uani 1 1 d . .
C38 C -0.1796(4) 0.7416(3) 0.3237(3) 0.0385(12) Uani 1 1 d . .
H38 H -0.1744 0.6949 0.3117 0.046 Uiso 1 1 calc R U
C39 C -0.2277(4) 0.7447(4) 0.3853(3) 0.0443(13) Uani 1 1 d . .
H39 H -0.2535 0.7000 0.4165 0.053 Uiso 1 1 calc R U
C40 C -0.2362(3) 0.8157(3) 0.3993(3) 0.0379(12) Uani 1 1 d . .
C41 C -0.1989(4) 0.8787(4) 0.3581(3) 0.0496(15) Uani 1 1 d . .
H41 H -0.2046 0.9252 0.3704 0.060 Uiso 1 1 calc R U
C42 C -0.1508(4) 0.8753(3) 0.2959(3) 0.0429(13) Uani 1 1 d . .
H42 H -0.1259 0.9206 0.2648 0.052 Uiso 1 1 calc R U
C43 C 0.5709(5) 0.1590(4) 0.3497(4) 0.0564(16) Uani 1 1 d . .
H43A H 0.6359 0.1684 0.3384 0.068 Uiso 1 1 calc R U
H43B H 0.5229 0.1995 0.3067 0.068 Uiso 1 1 calc R U
C44 C 0.5764(4) 0.0702(4) 0.3657(4) 0.0522(15) Uani 1 1 d . .
H44A H 0.6069 0.0560 0.3255 0.063 Uiso 1 1 calc R U
H44B H 0.6180 0.0306 0.4123 0.063 Uiso 1 1 calc R U
C45 C 0.4837(4) -0.0266(4) 0.4022(4) 0.0537(16) Uani 1 1 d . .
H45A H 0.5189 -0.0571 0.4522 0.064 Uiso 1 1 calc R U
H45B H 0.5193 -0.0540 0.3710 0.064 Uiso 1 1 calc R U
C46 C 0.3816(4) -0.0329(4) 0.4065(3) 0.0527(15) Uani 1 1 d . .
H46A H 0.3829 -0.0932 0.4355 0.063 Uiso 1 1 calc R U
H46B H 0.3433 0.0012 0.4320 0.063 Uiso 1 1 calc R U
C47 C 0.2340(4) -0.0026(4) 0.3358(3) 0.0551(16) Uani 1 1 d . .
H47A H 0.1947 0.0409 0.3519 0.066 Uiso 1 1 calc R U
H47B H 0.2301 -0.0593 0.3720 0.066 Uiso 1 1 calc R U
C48 C 0.1934(5) 0.0152(5) 0.2631(4) 0.0645(18) Uani 1 1 d . .
H48A H 0.2391 -0.0225 0.2439 0.077 Uiso 1 1 calc R U
H48B H 0.1303 0.0014 0.2683 0.077 Uiso 1 1 calc R U
C49 C 0.2628(5) 0.1222(4) 0.1783(4) 0.0594(17) Uani 1 1 d . .
H49A H 0.3072 0.0723 0.1723 0.071 Uiso 1 1 calc R U
H49B H 0.2985 0.1354 0.2112 0.071 Uiso 1 1 calc R U
C50 C 0.2358(5) 0.1964(4) 0.1055(3) 0.0593(17) Uani 1 1 d . .
H50A H 0.2954 0.2016 0.0790 0.071 Uiso 1 1 calc R U
H50B H 0.1899 0.1876 0.0757 0.071 Uiso 1 1 calc R U
C51 C 0.1439(7) 0.3403(4) 0.0454(4) 0.077(2) Uani 1 1 d . .
H51A H 0.0786 0.3359 0.0360 0.092 Uiso 1 1 calc R U
H51B H 0.1838 0.3368 0.0045 0.092 Uiso 1 1 calc R U
C52 C 0.1330(7) 0.4209(4) 0.0484(4) 0.078(2) Uani 1 1 d . .
H52A H 0.1953 0.4193 0.0698 0.093 Uiso 1 1 calc R U
H52B H 0.1189 0.4673 -0.0023 0.093 Uiso 1 1 calc R U
C53 C 0.5620(4) 0.9558(3) 0.1483(3) 0.0381(12) Uani 1 1 d . .
C54 C 0.6085(4) 1.0192(4) 0.1129(3) 0.0445(13) Uani 1 1 d . .
H54 H 0.6714 1.0132 0.1321 0.053 Uiso 1 1 calc R U
C55 C 0.5629(4) 1.0886(4) 0.0515(3) 0.0446(13) Uani 1 1 d . .
H55 H 0.5938 1.1317 0.0259 0.054 Uiso 1 1 calc R U
C56 C 0.4678(4) 1.0963(3) 0.0259(3) 0.0350(11) Uani 1 1 d . .
C57 C 0.4120(4) 1.1668(3) -0.0375(3) 0.0425(13) Uani 1 1 d . .
H57 H 0.4382 1.2122 -0.0663 0.051 Uiso 1 1 calc R U
C58 C 0.3202(4) 1.1686(3) -0.0567(3) 0.0401(12) Uani 1 1 d . .
H58 H 0.2812 1.2142 -0.0993 0.048 Uiso 1 1 calc R U
C59 C 0.2867(4) 1.1010(3) -0.0113(3) 0.0369(12) Uani 1 1 d . .
C60 C 0.4263(4) 1.0322(3) 0.0654(3) 0.0338(11) Uani 1 1 d . .
C61 C 0.0302(4) 0.6694(3) 0.6838(3) 0.0363(12) Uani 1 1 d . .
C62 C -0.0132(4) 0.6914(3) 0.7387(3) 0.0421(13) Uani 1 1 d . .
H62 H 0.0232 0.6746 0.7840 0.050 Uiso 1 1 calc R U
C63 C -0.1092(4) 0.7377(3) 0.7257(3) 0.0445(13) Uani 1 1 d . .
H63 H -0.1422 0.7534 0.7622 0.053 Uiso 1 1 calc R U
C64 C -0.1588(4) 0.7618(3) 0.6578(3) 0.0371(12) Uani 1 1 d . .
C65 C -0.2599(4) 0.8072(3) 0.6390(3) 0.0425(13) Uani 1 1 d . .
H65 H -0.2978 0.8238 0.6734 0.051 Uiso 1 1 calc R U
C66 C -0.3023(4) 0.8267(3) 0.5734(3) 0.0436(13) Uani 1 1 d . .
H66 H -0.3701 0.8573 0.5601 0.052 Uiso 1 1 calc R U
C67 C -0.2433(4) 0.8005(3) 0.5240(3) 0.0385(12) Uani 1 1 d . .
C68 C -0.1076(3) 0.7375(3) 0.6052(3) 0.0319(11) Uani 1 1 d . .
C69 C 0.1175(6) 0.4604(6) 0.3723(5) 0.176(6) Uani 1 1 d D U
H69 H 0.0892 0.4121 0.3987 0.211 Uiso 1 1 calc R U
Cl1 Cl 0.19906(17) 0.4594(2) 0.43236(16) 0.1259(10) Uani 1 1 d D U
Cl2 Cl 0.0278(2) 0.5479(3) 0.33101(17) 0.1724(17) Uani 1 1 d D U
Cl3 Cl 0.1799(5) 0.4456(3) 0.2968(3) 0.245(3) Uani 1 1 d D U
C70 C 0.3333(14) 0.7248(7) 0.1436(6) 0.178(6) Uani 1 1 d D U
H70 H 0.2607 0.7514 0.1318 0.213 Uiso 1 1 calc R U
Cl4 Cl 0.3444(3) 0.8114(3) 0.1492(3) 0.1967(18) Uani 1 1 d D .
Cl5 Cl 0.3159(7) 0.6410(6) 0.2168(6) 0.359(5) Uani 1 1 d D .
Cl6 Cl 0.3436(8) 0.7149(5) 0.0639(4) 0.373(6) Uani 1 1 d D U
C71 C 1.0746(10) 0.0415(7) 0.5006(8) 0.128(4) Uani 1 1 d . .
H71A H 1.0546 0.0597 0.5407 0.154 Uiso 1 1 calc R U
H71B H 1.1354 0.0565 0.4827 0.154 Uiso 1 1 calc R U
C72 C 0.9947(9) 0.0848(7) 0.4388(8) 0.131(4) Uani 1 1 d . .
H72A H 1.0155 0.0689 0.3975 0.157 Uiso 1 1 calc R U
H72B H 0.9777 0.1477 0.4200 0.157 Uiso 1 1 calc R U
C73 C 0.9080(11) 0.0540(11) 0.4715(10) 0.182(6) Uani 1 1 d . .
H73A H 0.8514 0.0841 0.4334 0.219 Uiso 1 1 calc R U
H73B H 0.8898 0.0700 0.5129 0.219 Uiso 1 1 calc R U

loop_
_atom_site_aniso_label
_atom_site_aniso_U_11
_atom_site_aniso_U_22
_atom_site_aniso_U_33
_atom_site_aniso_U_23
_atom_site_aniso_U_13
_atom_site_aniso_U_12
N1 0.031(2) 0.040(2) 0.040(2) -0.025(2) 0.0106(19) -0.0114(18)
N2 0.035(2) 0.029(2) 0.033(2) -0.0146(19) 0.0048(18) -0.0083(17)
N3 0.034(2) 0.033(2) 0.034(2) -0.016(2) 0.0014(18) -0.0073(17)
N4 0.049(3) 0.034(2) 0.031(2) -0.013(2) 0.011(2) -0.0156(19)
N5 0.048(2) 0.027(2) 0.031(2) -0.007(2) 0.009(2) -0.0088(19)
N6 0.038(2) 0.038(2) 0.034(2) -0.017(2) 0.0013(19) -0.0125(19)
N7 0.035(2) 0.040(2) 0.038(2) -0.022(2) 0.0054(19) -0.0134(18)
N8 0.038(2) 0.040(2) 0.034(2) -0.017(2) 0.0060(19) -0.0181(19)
N9 0.037(2) 0.035(2) 0.033(2) -0.015(2) 0.0085(19) -0.0071(18)
N10 0.031(2) 0.038(2) 0.033(2) -0.018(2) 0.0078(18) -0.0089(18)
O1 0.055(2) 0.042(2) 0.056(3) -0.031(2) 0.0095(19) -0.0128(18)
O2 0.0374(19) 0.044(2) 0.048(2) -0.011(2) -0.0005(17) -0.0155(17)
O3 0.041(2) 0.060(2) 0.037(2) -0.027(2) 0.0024(17) -0.0034(17)
O4 0.140(5) 0.040(2) 0.056(3) -0.025(2) 0.040(3) -0.033(3)
O5 0.045(2) 0.050(2) 0.037(2) -0.0069(19) 0.0013(17) -0.0204(18)
O6 0.0319(19) 0.067(3) 0.043(2) -0.032(2) 0.0064(17) -0.0052(17)
O7 0.042(2) 0.043(2) 0.064(3) -0.033(2) 0.0007(19) -0.0037(16)
O8 0.041(2) 0.061(3) 0.056(3) -0.032(2) 0.0079(18) -0.0201(18)
O9 0.062(3) 0.048(2) 0.053(3) -0.015(2) 0.008(2) -0.020(2)
O10 0.125(4) 0.044(2) 0.037(2) -0.024(2) 0.018(2) -0.016(2)
C1 0.030(2) 0.036(3) 0.031(3) -0.017(2) 0.003(2) -0.006(2)
C2 0.035(3) 0.032(3) 0.029(3) -0.014(2) 0.000(2) -0.006(2)
C3 0.027(2) 0.030(3) 0.029(3) -0.009(2) -0.002(2) -0.0035(19)
C4 0.032(2) 0.028(3) 0.036(3) -0.015(2) 0.006(2) -0.009(2)
C5 0.044(3) 0.040(3) 0.034(3) -0.016(3) 0.006(2) -0.011(2)
C6 0.047(3) 0.060(4) 0.046(3) -0.031(3) 0.008(3) -0.012(3)
C7 0.035(3) 0.044(3) 0.053(3) -0.032(3) 0.010(2) -0.010(2)
C8 0.046(3) 0.037(3) 0.042(3) -0.017(3) 0.010(2) -0.017(2)
C9 0.034(3) 0.051(3) 0.046(3) -0.032(3) 0.008(2) -0.012(2)
C10 0.033(3) 0.037(3) 0.032(3) -0.019(2) 0.003(2) -0.005(2)
C11 0.040(3) 0.041(3) 0.038(3) -0.019(3) 0.005(2) -0.010(2)
C12 0.038(3) 0.037(3) 0.031(3) -0.010(2) 0.007(2) -0.010(2)
C13 0.033(3) 0.044(3) 0.036(3) -0.012(3) -0.002(2) -0.017(2)
C14 0.051(3) 0.035(3) 0.039(3) -0.015(3) -0.002(3) -0.012(2)
C15 0.046(3) 0.042(3) 0.034(3) -0.018(3) 0.010(2) -0.016(2)
C16 0.024(2) 0.038(3) 0.041(3) -0.024(3) 0.006(2) -0.006(2)
C17 0.052(3) 0.036(3) 0.033(3) -0.010(3) 0.010(3) -0.009(2)
C18 0.047(3) 0.062(4) 0.052(4) -0.033(3) 0.016(3) -0.017(3)
C19 0.035(3) 0.044(3) 0.032(3) -0.011(3) -0.001(2) -0.001(2)
C20 0.045(3) 0.063(4) 0.061(4) -0.046(4) 0.011(3) -0.012(3)
C21 0.041(3) 0.043(3) 0.052(4) -0.022(3) 0.008(3) -0.012(2)
C22 0.051(3) 0.033(3) 0.030(3) -0.012(2) 0.000(2) -0.004(2)
C23 0.030(2) 0.041(3) 0.037(3) -0.022(3) 0.002(2) -0.010(2)
C24 0.036(3) 0.028(3) 0.023(2) -0.007(2) -0.001(2) -0.006(2)
C25 0.076(4) 0.035(3) 0.026(3) -0.012(2) 0.014(3) -0.016(3)
C26 0.077(4) 0.042(3) 0.033(3) -0.017(3) 0.018(3) -0.023(3)
C27 0.106(5) 0.038(3) 0.039(3) -0.012(3) 0.025(4) -0.035(3)
C28 0.127(6) 0.032(3) 0.038(3) -0.017(3) 0.026(4) -0.029(4)
C29 0.106(6) 0.047(4) 0.047(4) -0.023(3) 0.026(4) -0.021(4)
C30 0.097(5) 0.046(4) 0.047(4) -0.024(3) 0.018(4) -0.031(3)
C31 0.032(2) 0.036(3) 0.026(3) -0.005(2) -0.001(2) -0.006(2)
C32 0.046(3) 0.042(3) 0.033(3) -0.016(3) 0.009(2) -0.020(2)
C33 0.057(4) 0.060(4) 0.047(3) -0.030(3) 0.005(3) -0.028(3)
C34 0.034(3) 0.031(3) 0.034(3) -0.001(2) -0.004(2) -0.013(2)
C35 0.037(3) 0.049(3) 0.038(3) -0.017(3) 0.006(2) -0.011(2)
C36 0.037(3) 0.042(3) 0.045(3) -0.021(3) 0.005(2) -0.010(2)
C37 0.030(2) 0.039(3) 0.032(3) -0.020(2) 0.002(2) -0.009(2)
C38 0.045(3) 0.034(3) 0.038(3) -0.017(3) 0.002(2) -0.011(2)
C39 0.046(3) 0.054(3) 0.040(3) -0.026(3) 0.014(3) -0.018(3)
C40 0.030(3) 0.046(3) 0.030(3) -0.013(3) 0.000(2) -0.004(2)
C41 0.050(3) 0.052(4) 0.058(4) -0.035(3) 0.014(3) -0.016(3)
C42 0.050(3) 0.034(3) 0.045(3) -0.017(3) 0.015(3) -0.013(2)
C43 0.051(3) 0.064(4) 0.071(4) -0.046(4) 0.015(3) -0.016(3)
C44 0.056(4) 0.046(3) 0.065(4) -0.036(3) 0.017(3) -0.013(3)
C45 0.053(3) 0.039(3) 0.071(4) -0.032(3) -0.013(3) -0.002(3)
C46 0.058(4) 0.044(3) 0.052(4) -0.017(3) -0.011(3) -0.012(3)
C47 0.054(4) 0.059(4) 0.048(4) -0.014(3) -0.005(3) -0.023(3)
C48 0.068(4) 0.070(5) 0.065(4) -0.026(4) 0.003(3) -0.038(4)
C49 0.068(4) 0.057(4) 0.059(4) -0.032(4) 0.018(3) -0.017(3)
C50 0.094(5) 0.042(3) 0.044(4) -0.022(3) 0.021(3) -0.020(3)
C51 0.122(6) 0.054(4) 0.051(4) -0.025(4) 0.018(4) -0.021(4)
C52 0.139(7) 0.046(4) 0.049(4) -0.023(3) 0.034(4) -0.028(4)
C53 0.042(3) 0.042(3) 0.040(3) -0.022(3) 0.009(2) -0.019(2)
C54 0.039(3) 0.053(4) 0.051(4) -0.026(3) 0.013(3) -0.024(3)
C55 0.052(3) 0.042(3) 0.042(3) -0.012(3) 0.019(3) -0.029(3)
C56 0.041(3) 0.033(3) 0.034(3) -0.014(2) 0.012(2) -0.017(2)
C57 0.053(3) 0.036(3) 0.039(3) -0.011(3) 0.019(3) -0.022(2)
C58 0.049(3) 0.036(3) 0.030(3) -0.010(2) 0.007(2) -0.013(2)
C59 0.044(3) 0.041(3) 0.033(3) -0.018(3) 0.008(2) -0.020(2)
C60 0.038(3) 0.039(3) 0.033(3) -0.023(3) 0.012(2) -0.013(2)
C61 0.037(3) 0.036(3) 0.034(3) -0.015(2) 0.004(2) -0.007(2)
C62 0.050(3) 0.047(3) 0.026(3) -0.014(3) 0.003(2) -0.011(3)
C63 0.056(3) 0.043(3) 0.038(3) -0.023(3) 0.010(3) -0.012(3)
C64 0.042(3) 0.035(3) 0.041(3) -0.023(3) 0.013(2) -0.011(2)
C65 0.045(3) 0.039(3) 0.043(3) -0.023(3) 0.014(3) -0.005(2)
C66 0.038(3) 0.044(3) 0.047(3) -0.025(3) 0.008(3) 0.000(2)
C67 0.039(3) 0.041(3) 0.041(3) -0.023(3) 0.008(2) -0.011(2)
C68 0.034(3) 0.032(3) 0.031(3) -0.016(2) 0.009(2) -0.009(2)
C69 0.162(10) 0.119(9) 0.236(14) -0.074(9) -0.085(10) -0.012(7)
Cl1 0.0715(14) 0.160(3) 0.118(2) -0.0350(19) -0.0263(14) -0.0257(14)
Cl2 0.0905(18) 0.252(4) 0.098(2) 0.012(2) -0.0251(16) -0.068(2)
Cl3 0.367(8) 0.190(5) 0.251(6) -0.137(5) 0.107(6) -0.132(5)
C70 0.279(15) 0.130(10) 0.135(10) -0.086(9) -0.014(10) -0.025(10)
Cl4 0.165(3) 0.247(5) 0.178(4) -0.092(4) -0.010(3) -0.054(3)
Cl5 0.364(11) 0.348(11) 0.355(12) -0.157(10) 0.076(10) -0.087(9)
Cl6 0.487(13) 0.268(8) 0.223(7) -0.043(6) 0.150(8) -0.020(8)
C71 0.146(10) 0.082(7) 0.170(12) -0.059(8) 0.041(9) -0.048(7)
C72 0.106(8) 0.077(6) 0.180(13) -0.019(7) 0.038(9) -0.043(6)
C73 0.137(11) 0.209(18) 0.197(16) -0.097(14) 0.024(11) -0.031(11)

loop_
_atom_type_symbol
_atom_type_description
_atom_type_scat_dispersion_real
_atom_type_scat_dispersion_imag
_atom_type_scat_source
C C 0.0033 0.0016 'International Tables Vol C Tables 4.2.6.8 and 6.1.1.4'
H H 0.0000 0.0000 'International Tables Vol C Tables 4.2.6.8 and 6.1.1.4'
N N 0.0061 0.0033 'International Tables Vol C Tables 4.2.6.8 and 6.1.1.4'
O O 0.0106 0.0060 'International Tables Vol C Tables 4.2.6.8 and 6.1.1.4'
Cl Cl 0.1484 0.1585 'International Tables Vol C Tables 4.2.6.8 and 6.1.1.4'

loop_
_geom_angle_atom_site_label_1
_geom_angle_atom_site_label_2
_geom_angle_atom_site_label_3
_geom_angle
_geom_angle_site_symmetry_3
C3 N1 C1 113.9(4) .
C1 N2 C2 115.3(4) .
C3 N3 C2 116.0(4) .
C22 N4 C24 114.5(4) .
C23 N5 C22 116.6(4) .
C24 N6 C23 116.2(4) .
C53 N7 C60 117.4(4) .
C59 N8 C60 116.2(4) .
C61 N9 C68 115.3(4) .
C67 N10 C68 117.2(4) .
C7 O1 C43 118.1(5) .
C53 O2 C13 118.0(4) .
C61 O3 C19 117.9(4) .
C28 O4 C52 117.5(6) .
C59 O5 C34 117.1(4) .
C67 O6 C40 118.9(4) .
C44 O7 C45 112.6(4) .
C46 O8 C47 111.8(4) .
C48 O9 C49 115.2(5) .
C50 O10 C51 111.2(5) .
N2 C1 N1 125.8(4) .
N2 C1 C4 118.6(4) .
N1 C1 C4 115.6(4) .
N2 C2 N3 123.8(5) .
N2 C2 C10 119.7(4) .
N3 C2 C10 116.4(4) .
N3 C3 N1 125.0(4) .
N3 C3 C16 118.3(4) .
N1 C3 C16 116.7(4) .
C9 C4 C5 119.0(4) .
C9 C4 C1 120.3(4) .
C5 C4 C1 120.7(5) .
C6 C5 C4 120.3(5) .
C5 C6 C7 120.7(5) .
O1 C7 C6 126.2(5) .
O1 C7 C8 113.7(5) .
C6 C7 C8 120.1(5) .
C9 C8 C7 119.3(5) .
C8 C9 C4 120.6(5) .
C15 C10 C11 117.6(5) .
C15 C10 C2 122.2(5) .
C11 C10 C2 120.1(4) .
C12 C11 C10 121.9(5) .
C11 C12 C13 118.8(5) .
C14 C13 C12 121.7(5) .
C14 C13 O2 120.2(5) .
C12 C13 O2 117.9(5) .
C13 C14 C15 117.2(5) .
C10 C15 C14 122.7(5) .
C17 C16 C21 120.1(5) .
C17 C16 C3 121.4(4) .
C21 C16 C3 118.5(5) .
C16 C17 C18 120.0(5) .
C19 C18 C17 119.7(6) .
C20 C19 C18 121.1(5) .
C20 C19 O3 119.4(5) .
C18 C19 O3 119.2(5) .
C19 C20 C21 120.7(5) .
C20 C21 C16 118.3(6) .
N5 C22 N4 124.1(5) .
N5 C22 C25 117.8(5) .
N4 C22 C25 118.0(5) .
N5 C23 N6 123.4(5) .
N5 C23 C31 118.2(4) .
N6 C23 C31 118.5(4) .
N6 C24 N4 125.0(4) .
N6 C24 C37 118.0(4) .
N4 C24 C37 116.9(4) .
C26 C25 C30 118.3(5) .
C26 C25 C22 123.4(5) .
C30 C25 C22 118.2(5) .
C27 C26 C25 121.3(6) .
C26 C27 C28 120.3(6) .
C29 C28 O4 123.3(6) .
C29 C28 C27 120.5(5) .
O4 C28 C27 116.3(6) .
C28 C29 C30 117.3(6) .
C25 C30 C29 122.3(6) .
C36 C31 C32 117.5(5) .
C36 C31 C23 120.2(5) .
C32 C31 C23 122.2(5) .
C33 C32 C31 122.3(5) .
C32 C33 C34 118.7(5) .
C33 C34 C35 121.4(5) .
C33 C34 O5 120.5(5) .
C35 C34 O5 118.1(5) .
C36 C35 C34 118.9(5) .
C35 C36 C31 121.1(5) .
C38 C37 C42 120.0(5) .
C38 C37 C24 122.2(4) .
C42 C37 C24 117.7(5) .
C37 C38 C39 120.8(5) .
C40 C39 C38 117.5(5) .
C41 C40 C39 123.2(5) .
C41 C40 O6 119.1(5) .
C39 C40 O6 117.6(5) .
C40 C41 C42 119.0(5) .
C37 C42 C41 119.4(5) .
O1 C43 C44 107.1(5) .
O7 C44 C43 110.0(5) .
O7 C45 C46 110.1(4) .
O8 C46 C45 110.2(5) .
O8 C47 C48 110.9(5) .
O9 C48 C47 113.4(5) .
O9 C49 C50 111.1(6) .
O10 C50 C49 110.5(5) .
O10 C51 C52 109.4(6) .
O4 C52 C51 111.1(7) .
N7 C53 O2 120.0(5) .
N7 C53 C54 123.4(5) .
O2 C53 C54 116.6(5) .
C55 C54 C53 119.2(5) .
C54 C55 C56 118.7(5) .
C60 C56 C57 117.9(5) .
C60 C56 C55 118.2(5) .
C57 C56 C55 123.9(5) .
C58 C57 C56 119.2(5) .
C57 C58 C59 116.9(5) .
N8 C59 O5 118.0(5) .
N8 C59 C58 127.2(5) .
O5 C59 C58 114.8(5) .
N7 C60 N8 114.4(4) .
N7 C60 C56 123.1(5) .
N8 C60 C56 122.6(5) .
N9 C61 O3 117.9(4) .
N9 C61 C62 126.6(5) .
O3 C61 C62 115.5(5) .
C63 C62 C61 117.8(5) .
C62 C63 C64 118.8(5) .
C63 C64 C68 119.0(5) .
C63 C64 C65 123.9(5) .
C68 C64 C65 117.0(5) .
C66 C65 C64 120.3(5) .
C65 C66 C67 117.9(5) .
N10 C67 O6 120.7(4) .
N10 C67 C66 124.8(5) .
O6 C67 C66 114.5(4) .
N10 C68 N9 114.8(4) .
N10 C68 C64 122.8(4) .
N9 C68 C64 122.4(4) .
Cl2 C69 Cl1 117.6(6) .
Cl2 C69 Cl3 103.1(6) .
Cl1 C69 Cl3 109.6(6) .
Cl4 C70 Cl6 121.0(8) .
Cl4 C70 Cl5 123.0(7) .
Cl6 C70 Cl5 115.9(7) .
C72 C71 C73 107.1(11) 2_756
C71 C72 C73 105.5(12) .
C72 C73 C71 114.8(11) 2_756

loop_
_geom_bond_atom_site_label_1
_geom_bond_atom_site_label_2
_geom_bond_distance
_geom_bond_site_symmetry_2
N1 C3 1.348(6) .
N1 C1 1.350(6) .
N2 C1 1.321(6) .
N2 C2 1.339(6) .
N3 C3 1.320(6) .
N3 C2 1.350(6) .
N4 C22 1.341(7) .
N4 C24 1.347(6) .
N5 C23 1.325(6) .
N5 C22 1.331(7) .
N6 C24 1.311(6) .
N6 C23 1.342(6) .
N7 C53 1.323(6) .
N7 C60 1.352(6) .
N8 C59 1.286(7) .
N8 C60 1.377(6) .
N9 C61 1.322(6) .
N9 C68 1.354(6) .
N10 C67 1.302(6) .
N10 C68 1.353(6) .
O1 C7 1.366(6) .
O1 C43 1.424(7) .
O2 C53 1.336(6) .
O2 C13 1.402(6) .
O3 C61 1.369(6) .
O3 C19 1.399(6) .
O4 C28 1.389(7) .
O4 C52 1.405(8) .
O5 C59 1.380(6) .
O5 C34 1.399(6) .
O6 C67 1.361(6) .
O6 C40 1.421(6) .
O7 C44 1.400(7) .
O7 C45 1.420(7) .
O8 C46 1.427(7) .
O8 C47 1.450(7) .
O9 C48 1.412(8) .
O9 C49 1.438(8) .
O10 C50 1.405(7) .
O10 C51 1.432(8) .
C1 C4 1.490(6) .
C2 C10 1.458(7) .
C3 C16 1.485(7) .
C4 C9 1.387(7) .
C4 C5 1.401(7) .
C5 C6 1.371(7) .
C6 C7 1.371(8) .
C7 C8 1.401(7) .
C8 C9 1.386(7) .
C10 C15 1.355(7) .
C10 C11 1.406(7) .
C11 C12 1.348(7) .
C12 C13 1.395(7) .
C13 C14 1.373(7) .
C14 C15 1.401(7) .
C16 C17 1.371(7) .
C16 C21 1.401(7) .
C17 C18 1.381(8) .
C18 C19 1.375(8) .
C19 C20 1.343(8) .
C20 C21 1.397(8) .
C22 C25 1.485(7) .
C23 C31 1.457(7) .
C24 C37 1.484(7) .
C25 C26 1.374(8) .
C25 C30 1.385(9) .
C26 C27 1.342(8) .
C27 C28 1.406(9) .
C28 C29 1.376(10) .
C29 C30 1.394(8) .
C31 C36 1.402(7) .
C31 C32 1.403(7) .
C32 C33 1.365(8) .
C33 C34 1.378(8) .
C34 C35 1.399(7) .
C35 C36 1.373(8) .
C37 C38 1.365(7) .
C37 C42 1.397(7) .
C38 C39 1.400(7) .
C39 C40 1.393(7) .
C40 C41 1.334(8) .
C41 C42 1.410(8) .
C43 C44 1.474(8) .
C45 C46 1.489(8) .
C47 C48 1.459(9) .
C49 C50 1.477(9) .
C51 C52 1.443(9) .
C53 C54 1.401(7) .
C54 C55 1.347(8) .
C55 C56 1.420(7) .
C56 C60 1.378(7) .
C56 C57 1.420(7) .
C57 C58 1.368(7) .
C58 C59 1.382(7) .
C61 C62 1.385(7) .
C62 C63 1.354(7) .
C63 C64 1.396(7) .
C64 C68 1.405(7) .
C64 C65 1.415(7) .
C65 C66 1.332(7) .
C66 C67 1.414(7) .
C69 Cl2 1.629(8) .
C69 Cl1 1.699(8) .
C69 Cl3 1.799(9) .
C70 Cl4 1.662(8) .
C70 Cl6 1.675(8) .
C70 Cl5 1.680(8) .
C71 C72 1.497(16) .
C71 C73 1.517(18) 2_756
C72 C73 1.513(17) .
C73 C71 1.517(18) 2_756

loop_
_geom_torsion_atom_site_label_1
_geom_torsion_atom_site_label_2
_geom_torsion_atom_site_label_3
_geom_torsion_atom_site_label_4
_geom_torsion
_geom_torsion_site_symmetry_1
_geom_torsion_site_symmetry_4
C2 N2 C1 N1 -2.2(7) . .
C2 N2 C1 C4 -178.7(4) . .
C3 N1 C1 N2 4.1(7) . .
C3 N1 C1 C4 -179.3(4) . .
C1 N2 C2 N3 -1.2(7) . .
C1 N2 C2 C10 176.2(4) . .
C3 N3 C2 N2 2.3(7) . .
C3 N3 C2 C10 -175.2(4) . .
C2 N3 C3 N1 0.0(7) . .
C2 N3 C3 C16 178.5(4) . .
C1 N1 C3 N3 -2.9(6) . .
C1 N1 C3 C16 178.5(4) . .
N2 C1 C4 C9 166.1(4) . .
N1 C1 C4 C9 -10.7(6) . .
N2 C1 C4 C5 -12.6(7) . .
N1 C1 C4 C5 170.6(4) . .
C9 C4 C5 C6 0.2(7) . .
C1 C4 C5 C6 178.9(5) . .
C4 C5 C6 C7 -0.8(8) . .
C43 O1 C7 C6 -11.4(8) . .
C43 O1 C7 C8 170.7(5) . .
C5 C6 C7 O1 -177.5(5) . .
C5 C6 C7 C8 0.3(8) . .
O1 C7 C8 C9 178.9(4) . .
C6 C7 C8 C9 0.9(8) . .
C7 C8 C9 C4 -1.5(7) . .
C5 C4 C9 C8 0.9(7) . .
C1 C4 C9 C8 -177.8(4) . .
N2 C2 C10 C15 168.7(5) . .
N3 C2 C10 C15 -13.7(7) . .
N2 C2 C10 C11 -12.4(7) . .
N3 C2 C10 C11 165.2(4) . .
C15 C10 C11 C12 1.2(7) . .
C2 C10 C11 C12 -177.8(5) . .
C10 C11 C12 C13 -2.1(8) . .
C11 C12 C13 C14 0.8(8) . .
C11 C12 C13 O2 176.2(4) . .
C53 O2 C13 C14 -66.7(6) . .
C53 O2 C13 C12 117.9(5) . .
C12 C13 C14 C15 1.3(7) . .
O2 C13 C14 C15 -174.0(4) . .
C11 C10 C15 C14 1.1(8) . .
C2 C10 C15 C14 -179.9(5) . .
C13 C14 C15 C10 -2.3(8) . .
N3 C3 C16 C17 175.2(5) . .
N1 C3 C16 C17 -6.1(7) . .
N3 C3 C16 C21 -3.7(6) . .
N1 C3 C16 C21 175.0(4) . .
C21 C16 C17 C18 -0.8(8) . .
C3 C16 C17 C18 -179.6(5) . .
C16 C17 C18 C19 0.6(8) . .
C17 C18 C19 C20 -1.5(8) . .
C17 C18 C19 O3 -175.6(5) . .
C61 O3 C19 C20 83.2(6) . .
C61 O3 C19 C18 -102.7(6) . .
C18 C19 C20 C21 2.5(9) . .
O3 C19 C20 C21 176.5(5) . .
C19 C20 C21 C16 -2.6(8) . .
C17 C16 C21 C20 1.7(8) . .
C3 C16 C21 C20 -179.5(5) . .
C23 N5 C22 N4 -2.4(7) . .
C23 N5 C22 C25 179.7(4) . .
C24 N4 C22 N5 -1.3(7) . .
C24 N4 C22 C25 176.6(4) . .
C22 N5 C23 N6 5.1(7) . .
C22 N5 C23 C31 -176.6(4) . .
C24 N6 C23 N5 -3.7(7) . .
C24 N6 C23 C31 178.0(4) . .
C23 N6 C24 N4 -0.5(7) . .
C23 N6 C24 C37 174.8(4) . .
C22 N4 C24 N6 2.8(7) . .
C22 N4 C24 C37 -172.5(4) . .
N5 C22 C25 C26 -173.9(5) . .
N4 C22 C25 C26 8.1(8) . .
N5 C22 C25 C30 9.8(8) . .
N4 C22 C25 C30 -168.2(5) . .
C30 C25 C26 C27 0.9(9) . .
C22 C25 C26 C27 -175.4(6) . .
C25 C26 C27 C28 0.5(10) . .
C52 O4 C28 C29 -2.3(10) . .
C52 O4 C28 C27 178.6(6) . .
C26 C27 C28 C29 -0.6(11) . .
C26 C27 C28 O4 178.6(6) . .
O4 C28 C29 C30 -179.8(6) . .
C27 C28 C29 C30 -0.7(10) . .
C26 C25 C30 C29 -2.3(10) . .
C22 C25 C30 C29 174.2(6) . .
C28 C29 C30 C25 2.2(10) . .
N5 C23 C31 C36 14.2(7) . .
N6 C23 C31 C36 -167.3(4) . .
N5 C23 C31 C32 -168.8(4) . .
N6 C23 C31 C32 9.7(7) . .
C36 C31 C32 C33 0.7(8) . .
C23 C31 C32 C33 -176.4(5) . .
C31 C32 C33 C34 -0.1(8) . .
C32 C33 C34 C35 -2.0(8) . .
C32 C33 C34 O5 175.3(5) . .
C59 O5 C34 C33 82.0(6) . .
C59 O5 C34 C35 -100.6(5) . .
C33 C34 C35 C36 3.6(8) . .
O5 C34 C35 C36 -173.9(4) . .
C34 C35 C36 C31 -3.0(8) . .
C32 C31 C36 C35 0.9(7) . .
C23 C31 C36 C35 178.1(5) . .
N6 C24 C37 C38 -171.3(5) . .
N4 C24 C37 C38 4.4(7) . .
N6 C24 C37 C42 7.7(7) . .
N4 C24 C37 C42 -176.6(4) . .
C42 C37 C38 C39 -2.5(8) . .
C24 C37 C38 C39 176.4(4) . .
C37 C38 C39 C40 2.0(8) . .
C38 C39 C40 C41 -1.8(8) . .
C38 C39 C40 O6 175.1(4) . .
C67 O6 C40 C41 -82.1(6) . .
C67 O6 C40 C39 101.0(5) . .
C39 C40 C41 C42 2.0(8) . .
O6 C40 C41 C42 -174.8(4) . .
C38 C37 C42 C41 2.7(8) . .
C24 C37 C42 C41 -176.3(5) . .
C40 C41 C42 C37 -2.4(8) . .
C7 O1 C43 C44 -170.1(4) . .
C45 O7 C44 C43 -167.5(5) . .
O1 C43 C44 O7 67.9(6) . .
C44 O7 C45 C46 -179.4(5) . .
C47 O8 C46 C45 -176.9(5) . .
O7 C45 C46 O8 69.0(6) . .
C46 O8 C47 C48 -170.4(5) . .
C49 O9 C48 C47 79.9(7) . .
O8 C47 C48 O9 -71.5(7) . .
C48 O9 C49 C50 155.1(5) . .
C51 O10 C50 C49 -166.3(6) . .
O9 C49 C50 O10 72.0(7) . .
C50 O10 C51 C52 -157.9(6) . .
C28 O4 C52 C51 177.6(6) . .
O10 C51 C52 O4 -75.4(9) . .
C60 N7 C53 O2 -178.2(4) . .
C60 N7 C53 C54 0.7(7) . .
C13 O2 C53 N7 -6.0(7) . .
C13 O2 C53 C54 175.1(5) . .
N7 C53 C54 C55 -2.4(8) . .
O2 C53 C54 C55 176.5(5) . .
C53 C54 C55 C56 1.7(8) . .
C54 C55 C56 C60 0.3(7) . .
C54 C55 C56 C57 179.3(5) . .
C60 C56 C57 C58 0.1(7) . .
C55 C56 C57 C58 -178.8(5) . .
C56 C57 C58 C59 1.2(7) . .
C60 N8 C59 O5 -179.1(4) . .
C60 N8 C59 C58 2.5(7) . .
C34 O5 C59 N8 1.9(7) . .
C34 O5 C59 C58 -179.5(4) . .
C57 C58 C59 N8 -2.7(8) . .
C57 C58 C59 O5 178.9(4) . .
C53 N7 C60 N8 -179.1(4) . .
C53 N7 C60 C56 1.5(7) . .
C59 N8 C60 N7 179.8(4) . .
C59 N8 C60 C56 -0.9(7) . .
C57 C56 C60 N7 178.9(4) . .
C55 C56 C60 N7 -2.1(7) . .
C57 C56 C60 N8 -0.3(7) . .
C55 C56 C60 N8 178.6(4) . .
C68 N9 C61 O3 179.0(4) . .
C68 N9 C61 C62 -3.0(8) . .
C19 O3 C61 N9 11.0(7) . .
C19 O3 C61 C62 -167.2(5) . .
N9 C61 C62 C63 2.7(9) . .
O3 C61 C62 C63 -179.2(5) . .
C61 C62 C63 C64 -1.0(8) . .
C62 C63 C64 C68 0.0(8) . .
C62 C63 C64 C65 177.4(5) . .
C63 C64 C65 C66 -178.9(5) . .
C68 C64 C65 C66 -1.4(8) . .
C64 C65 C66 C67 0.2(8) . .
C68 N10 C67 O6 -179.5(4) . .
C68 N10 C67 C66 -0.7(8) . .
C40 O6 C67 N10 -14.4(7) . .
C40 O6 C67 C66 166.7(5) . .
C65 C66 C67 N10 0.9(9) . .
C65 C66 C67 O6 179.8(5) . .
C67 N10 C68 N9 179.0(5) . .
C67 N10 C68 C64 -0.6(7) . .
C61 N9 C68 N10 -177.9(4) . .
C61 N9 C68 C64 1.7(7) . .
C63 C64 C68 N10 179.3(5) . .
C65 C64 C68 N10 1.7(7) . .
C63 C64 C68 N9 -0.3(8) . .
C65 C64 C68 N9 -177.9(5) . .
C73 C71 C72 C73 57.3(15) 2_756 .
C71 C72 C73 C71 -62.3(17) . 2_756

loop_
_platon_squeeze_void_nr
_platon_squeeze_void_average_x
_platon_squeeze_void_average_y
_platon_squeeze_void_average_z
_platon_squeeze_void_volume
_platon_squeeze_void_count_electrons
1 -0.373 0.247 0.127 1447.4 170.1
2 0.284 0.844 0.499 7.9 -0.5
3 0.716 0.156 0.501 6.2 -0.4
